data_7152248
loop_
_publ_author_name
'Jiang, Xiu-Zhao'
'Cai, Chen-Xin'
'Liu, Jin-Tao'
'Uno, Hidemitsu'

_publ_section_title
;
 Novel syntheses and properties of
 meso-tetraaryl-octabromo-tetranaphtho[2,3]porphyrins (Ar(4)Br(8)TNPs).
;
_journal_issue 15
_journal_name_full 'Organic &amp; biomolecular chemistry'
_journal_page_first 3110
_journal_page_last 3115
_journal_paper_doi 10.1039/c2ob00041e
_journal_volume 10
_journal_year 2012
_chemical_absolute_configuration ad
_chemical_formula_sum 'C76 H34 Br8 F4 N4'
_chemical_formula_weight 1718.35
_chemical_name_systematic
;
?
;
_space_group_IT_number 7
_symmetry_cell_setting monoclinic
_symmetry_space_group_name_Hall 'P -2yc'
_symmetry_space_group_name_H-M 'P 1 c 1'
_atom_sites_solution_hydrogens geom
_atom_sites_solution_primary direct
_atom_sites_solution_secondary difmap
_audit_creation_method SHELXL-97
_cell_angle_alpha 90.00
_cell_angle_beta 98.285(3)
_cell_angle_gamma 90.00
_cell_formula_units_Z 2
_cell_length_a 10.0612(10)
_cell_length_b 18.1279(19)
_cell_length_c 17.8048(18)
_cell_measurement_reflns_used 9946
_cell_measurement_temperature 296(2)
_cell_measurement_theta_max 47.899
_cell_measurement_theta_min 4.624
_cell_volume 3213.5(6)
_computing_cell_refinement 'Bruker SAINT'
_computing_data_collection 'Bruker APEX2'
_computing_data_reduction 'Bruker SAINT'
_computing_molecular_graphics 'Bruker SHELXTL'
_computing_publication_material 'Bruker SHELXTL'
_computing_structure_refinement 'SHELXL-97 (Sheldrick, 2008)'
_computing_structure_solution 'SHELXS-97 (Sheldrick, 2008)'
_diffrn_ambient_temperature 296(2)
_diffrn_measured_fraction_theta_full 0.995
_diffrn_measured_fraction_theta_max 0.995
_diffrn_measurement_device_type 'Bruker APEX-II CCD'
_diffrn_measurement_method '\f and \w scans'
_diffrn_radiation_monochromator graphite
_diffrn_radiation_source 'fine-focus sealed tube'
_diffrn_radiation_type MoK\a
_diffrn_radiation_wavelength 0.71073
_diffrn_reflns_av_R_equivalents 0.0418
_diffrn_reflns_av_sigmaI/netI 0.0540
_diffrn_reflns_limit_h_max 11
_diffrn_reflns_limit_h_min -11
_diffrn_reflns_limit_k_max 20
_diffrn_reflns_limit_k_min -19
_diffrn_reflns_limit_l_max 20
_diffrn_reflns_limit_l_min -20
_diffrn_reflns_number 31992
_diffrn_reflns_theta_full 24.32
_diffrn_reflns_theta_max 24.32
_diffrn_reflns_theta_min 2.05
_exptl_absorpt_coefficient_mu 5.052
_exptl_absorpt_correction_T_max 0.7450
_exptl_absorpt_correction_T_min 0.5275
_exptl_absorpt_correction_type multi-scan
_exptl_absorpt_process_details sadabs
_exptl_crystal_colour black
_exptl_crystal_density_diffrn 1.776
_exptl_crystal_density_method 'not measured'
_exptl_crystal_description prismatic
_exptl_crystal_F_000 1668
_exptl_crystal_size_max 0.369
_exptl_crystal_size_mid 0.274
_exptl_crystal_size_min 0.085
_refine_diff_density_max 0.949
_refine_diff_density_min -0.671
_refine_diff_density_rms 0.099
_refine_ls_abs_structure_details 'Flack H D (1983), Acta Cryst. A39, 876-881'
_refine_ls_abs_structure_Flack 0.036(10)
_refine_ls_extinction_method none
_refine_ls_goodness_of_fit_ref 1.033
_refine_ls_hydrogen_treatment constr
_refine_ls_matrix_type full
_refine_ls_number_parameters 829
_refine_ls_number_reflns 9390
_refine_ls_number_restraints 2
_refine_ls_restrained_S_all 1.033
_refine_ls_R_factor_all 0.0593
_refine_ls_R_factor_gt 0.0474
_refine_ls_shift/su_max 0.001
_refine_ls_shift/su_mean 0.000
_refine_ls_structure_factor_coef Fsqd
_refine_ls_weighting_details 'calc w=1/[\s^2^(Fo^2^)+(0.0686P)^2^+4.8903P] where P=(Fo^2^+2Fc^2^)/3'
_refine_ls_weighting_scheme calc
_refine_ls_wR_factor_gt 0.1225
_refine_ls_wR_factor_ref 0.1317
_reflns_number_gt 8070
_reflns_number_total 9390
_reflns_threshold_expression >2sigma(I)
_cod_data_source_file c2ob00041e.txt
_cod_data_source_block mo_dm1040_0m
_cod_depositor_comments
;
The following automatic conversions were performed:

'_symmetry_cell_setting' value 'Monoclinic' changed to 'monoclinic'
according to /home/saulius/struct/CIF-dictionaries/cif_core.dic
dictionary named 'cif_core.dic' version 2.4.1 from 2010-06-29.

Automatic conversion script
Id: cif_fix_values 1715 2011-07-08 13:25:40Z adriana 
;
_cod_original_sg_symbol_H-M Pc
_cod_database_code 7152248

loop_
_symmetry_equiv_pos_as_xyz
'x, y, z'
'x, -y, z+1/2'

loop_
_atom_site_label
_atom_site_type_symbol
_atom_site_fract_x
_atom_site_fract_y
_atom_site_fract_z
_atom_site_U_iso_or_equiv
_atom_site_adp_type
_atom_site_occupancy
_atom_site_symmetry_multiplicity
_atom_site_calc_flag
_atom_site_refinement_flags
Br1 Br 0.08180(18) 1.24400(7) -0.35107(7) 0.1144(6) Uani 1 1 d .
Br2 Br -0.05195(17) 1.09512(9) -0.44541(7) 0.1141(5) Uani 1 1 d .
Br3 Br -0.38122(8) 0.43900(5) -0.13002(5) 0.0562(2) Uani 1 1 d .
Br4 Br -0.18454(10) 0.33223(5) -0.00562(7) 0.0747(3) Uani 1 1 d .
Br5 Br 1.15240(12) 0.45213(7) 0.26898(9) 0.0976(4) Uani 1 1 d .
Br6 Br 1.26364(12) 0.59496(9) 0.37795(8) 0.1047(5) Uani 1 1 d .
Br7 Br 0.67685(12) 1.24339(6) 0.50265(6) 0.0778(3) Uani 1 1 d .
Br8 Br 0.47821(11) 1.34769(5) 0.37665(5) 0.0678(3) Uani 1 1 d .
F1 F -0.2394(7) 0.7731(5) -0.3449(4) 0.105(2) Uani 1 1 d .
F2 F 0.5331(9) 0.3472(3) 0.1479(4) 0.100(2) Uani 1 1 d .
F3 F 0.8815(7) 0.9016(5) 0.5308(4) 0.112(3) Uani 1 1 d .
F4 F 0.2444(10) 1.3183(3) 0.0415(6) 0.136(3) Uani 1 1 d .
N1 N 0.2727(6) 0.8958(3) -0.0086(4) 0.0441(15) Uani 1 1 d .
N2 N 0.2902(6) 0.7374(3) 0.0154(3) 0.0364(13) Uani 1 1 d .
H2 H 0.3422 0.7743 0.0282 0.044 Uiso 1 1 calc R
N3 N 0.4909(6) 0.7646(3) 0.1547(4) 0.0408(14) Uani 1 1 d .
N4 N 0.4339(7) 0.9213(3) 0.1444(4) 0.0454(15) Uani 1 1 d .
H4 H 0.4200 0.8839 0.1146 0.055 Uiso 1 1 calc R
C1 C 0.3330(7) 1.0165(4) 0.0546(5) 0.0445(18) Uani 1 1 d .
C2 C 0.2867(7) 0.9707(4) -0.0099(4) 0.0407(17) Uani 1 1 d .
C3 C 0.2350(8) 0.9981(4) -0.0853(4) 0.0406(17) Uani 1 1 d .
C4 C 0.1757(8) 0.9351(4) -0.1254(4) 0.0383(16) Uani 1 1 d .
C5 C 0.2003(7) 0.8729(4) -0.0745(4) 0.0397(17) Uani 1 1 d .
C6 C 0.1457(7) 0.8011(4) -0.0852(4) 0.0382(16) Uani 1 1 d .
C7 C 0.1794(8) 0.7400(4) -0.0385(4) 0.0370(16) Uani 1 1 d .
C8 C 0.1123(7) 0.6695(4) -0.0385(4) 0.0348(15) Uani 1 1 d .
C9 C 0.1946(7) 0.6239(4) 0.0144(4) 0.0366(16) Uani 1 1 d .
C10 C 0.3077(7) 0.6688(4) 0.0462(4) 0.0370(16) Uani 1 1 d .
C11 C 0.4199(7) 0.6458(4) 0.0955(4) 0.0352(15) Uani 1 1 d .
C12 C 0.5132(7) 0.6922(4) 0.1392(4) 0.0412(17) Uani 1 1 d .
C13 C 0.6427(8) 0.6704(4) 0.1822(4) 0.0378(15) Uani 1 1 d .
C14 C 0.6868(7) 0.7317(4) 0.2284(4) 0.0379(16) Uani 1 1 d .
C15 C 0.5875(7) 0.7900(4) 0.2098(4) 0.0392(16) Uani 1 1 d .
C16 C 0.5840(7) 0.8585(4) 0.2437(4) 0.0425(17) Uani 1 1 d .
C17 C 0.5042(8) 0.9186(4) 0.2158(5) 0.0429(17) Uani 1 1 d .
C18 C 0.4950(7) 0.9904(4) 0.2520(5) 0.0423(17) Uani 1 1 d .
C19 C 0.4223(7) 1.0370(4) 0.1934(5) 0.0448(18) Uani 1 1 d .
C20 C 0.3884(7) 0.9911(4) 0.1260(4) 0.0417(17) Uani 1 1 d .
C21 C 0.2312(9) 1.0651(4) -0.1208(5) 0.053(2) Uani 1 1 d .
H21 H 0.2695 1.1060 -0.0947 0.063 Uiso 1 1 calc R
C22 C 0.1183(8) 0.9412(4) -0.2008(4) 0.0460(18) Uani 1 1 d .
H22 H 0.0840 0.8997 -0.2276 0.055 Uiso 1 1 calc R
C23 C 0.1125(9) 1.0110(4) -0.2365(4) 0.048(2) Uani 1 1 d .
C24 C 0.1709(10) 1.0724(4) -0.1950(5) 0.051(2) Uani 1 1 d .
C25 C 0.1585(12) 1.1435(5) -0.2360(5) 0.065(3) Uani 1 1 d .
H25 H 0.1959 1.1854 -0.2114 0.078 Uiso 1 1 calc R
C26 C 0.0957(13) 1.1497(6) -0.3071(6) 0.082(4) Uani 1 1 d .
C27 C 0.0361(12) 1.0865(5) -0.3454(5) 0.068(3) Uani 1 1 d .
C28 C 0.0470(11) 1.0203(5) -0.3123(5) 0.062(2) Uani 1 1 d .
H28 H 0.0110 0.9793 -0.3394 0.074 Uiso 1 1 calc R
C29 C -0.0088(7) 0.6439(4) -0.0751(4) 0.0391(16) Uani 1 1 d .
H29 H -0.0618 0.6736 -0.1100 0.047 Uiso 1 1 calc R
C30 C 0.1545(8) 0.5541(4) 0.0308(4) 0.0427(17) Uani 1 1 d .
H30 H 0.2082 0.5250 0.0660 0.051 Uiso 1 1 calc R
C31 C 0.0300(8) 0.5266(4) -0.0066(4) 0.0408(17) Uani 1 1 d .
C32 C -0.0517(8) 0.5723(4) -0.0593(4) 0.0394(16) Uani 1 1 d .
C33 C -0.1757(8) 0.5426(4) -0.0958(4) 0.0420(17) Uani 1 1 d .
H33 H -0.2300 0.5710 -0.1314 0.050 Uiso 1 1 calc R
C34 C -0.2159(8) 0.4736(5) -0.0797(4) 0.0460(18) Uani 1 1 d .
C35 C -0.1311(8) 0.4287(4) -0.0262(5) 0.0461(18) Uani 1 1 d .
C36 C -0.0151(8) 0.4553(4) 0.0080(5) 0.0483(19) Uani 1 1 d .
H36 H 0.0384 0.4257 0.0428 0.058 Uiso 1 1 calc R
C37 C 0.7204(7) 0.6088(4) 0.1788(4) 0.0416(17) Uani 1 1 d .
H37 H 0.6915 0.5705 0.1458 0.050 Uiso 1 1 calc R
C38 C 0.8086(8) 0.7287(4) 0.2758(4) 0.0460(18) Uani 1 1 d .
H38 H 0.8378 0.7683 0.3070 0.055 Uiso 1 1 calc R
C39 C 0.8880(7) 0.6641(4) 0.2757(4) 0.0419(18) Uani 1 1 d .
C40 C 0.8450(8) 0.6046(4) 0.2264(4) 0.0415(17) Uani 1 1 d .
C41 C 0.9279(8) 0.5423(5) 0.2248(5) 0.052(2) Uani 1 1 d .
H41 H 0.9008 0.5032 0.1923 0.062 Uiso 1 1 calc R
C42 C 1.0495(8) 0.5395(5) 0.2718(6) 0.057(2) Uani 1 1 d .
C43 C 1.0939(8) 0.5967(6) 0.3190(5) 0.056(2) Uani 1 1 d .
C44 C 1.0163(9) 0.6591(6) 0.3230(5) 0.059(2) Uani 1 1 d .
H44 H 1.0466 0.6973 0.3559 0.070 Uiso 1 1 calc R
C45 C 0.5374(8) 1.0184(4) 0.3221(4) 0.0454(18) Uani 1 1 d .
H45 H 0.5785 0.9873 0.3601 0.055 Uiso 1 1 calc R
C46 C 0.3969(8) 1.1090(4) 0.2101(5) 0.0453(18) Uani 1 1 d .
H46 H 0.3449 1.1381 0.1742 0.054 Uiso 1 1 calc R
C47 C 0.4491(7) 1.1396(4) 0.2816(4) 0.0402(16) Uani 1 1 d .
C48 C 0.5203(8) 1.0933(4) 0.3384(4) 0.0433(18) Uani 1 1 d .
C49 C 0.5825(8) 1.1271(5) 0.4059(4) 0.0468(19) Uani 1 1 d .
H49 H 0.6286 1.0982 0.4443 0.056 Uiso 1 1 calc R
C50 C 0.5761(9) 1.2004(5) 0.4156(4) 0.0487(19) Uani 1 1 d .
C51 C 0.4972(9) 1.2442(4) 0.3622(5) 0.049(2) Uani 1 1 d .
C52 C 0.4360(9) 1.2152(5) 0.2952(5) 0.051(2) Uani 1 1 d .
H52 H 0.3863 1.2452 0.2592 0.061 Uiso 1 1 calc R
C53 C 0.0404(7) 0.7910(4) -0.1523(4) 0.0362(15) Uani 1 1 d .
C54 C -0.0863(8) 0.8234(5) -0.1562(4) 0.0463(19) Uani 1 1 d .
H54 H -0.1079 0.8499 -0.1149 0.056 Uiso 1 1 calc R
C55 C -0.1796(9) 0.8167(6) -0.2204(5) 0.063(2) Uani 1 1 d .
H55 H -0.2632 0.8392 -0.2231 0.076 Uiso 1 1 calc R
C56 C -0.1478(10) 0.7769(6) -0.2791(5) 0.060(2) Uani 1 1 d .
C57 C -0.0272(10) 0.7422(5) -0.2795(5) 0.058(2) Uani 1 1 d .
H57 H -0.0094 0.7149 -0.3211 0.070 Uiso 1 1 calc R
C58 C 0.0677(8) 0.7496(4) -0.2149(4) 0.0468(19) Uani 1 1 d .
H58 H 0.1508 0.7267 -0.2132 0.056 Uiso 1 1 calc R
C59 C 0.4444(7) 0.5648(4) 0.1074(4) 0.0349(16) Uani 1 1 d .
C60 C 0.4811(8) 0.5194(4) 0.0504(4) 0.0459(18) Uani 1 1 d .
H60 H 0.4860 0.5394 0.0028 0.055 Uiso 1 1 calc R
C61 C 0.5098(10) 0.4469(5) 0.0624(5) 0.060(2) Uani 1 1 d .
H61 H 0.5341 0.4173 0.0240 0.072 Uiso 1 1 calc R
C62 C 0.5016(10) 0.4180(5) 0.1346(5) 0.058(2) Uani 1 1 d .
C63 C 0.4657(9) 0.4608(5) 0.1906(5) 0.054(2) Uani 1 1 d .
H63 H 0.4625 0.4409 0.2384 0.065 Uiso 1 1 calc R
C64 C 0.4343(8) 0.5333(4) 0.1769(4) 0.0420(17) Uani 1 1 d .
H64 H 0.4057 0.5619 0.2149 0.050 Uiso 1 1 calc R
C65 C 0.6701(8) 0.8692(4) 0.3192(5) 0.0429(17) Uani 1 1 d .
C66 C 0.6337(9) 0.8345(5) 0.3829(5) 0.051(2) Uani 1 1 d .
H66 H 0.5598 0.8032 0.3779 0.061 Uiso 1 1 calc R
C67 C 0.7061(10) 0.8464(5) 0.4530(5) 0.060(2) Uani 1 1 d .
H67 H 0.6807 0.8236 0.4955 0.072 Uiso 1 1 calc R
C68 C 0.8127(10) 0.8905(6) 0.4602(6) 0.065(3) Uani 1 1 d .
C69 C 0.8547(9) 0.9237(6) 0.4011(6) 0.071(3) Uani 1 1 d .
H69 H 0.9299 0.9541 0.4087 0.086 Uiso 1 1 calc R
C70 C 0.7860(8) 0.9130(5) 0.3273(5) 0.054(2) Uani 1 1 d .
H70 H 0.8165 0.9342 0.2854 0.064 Uiso 1 1 calc R
C71 C 0.3075(9) 1.0955(4) 0.0453(4) 0.0458(18) Uani 1 1 d .
C72 C 0.4150(11) 1.1449(5) 0.0408(6) 0.068(3) Uani 1 1 d .
H72 H 0.5011 1.1268 0.0394 0.082 Uiso 1 1 calc R
C73 C 0.3915(14) 1.2203(6) 0.0385(7) 0.087(4) Uani 1 1 d .
H73 H 0.4624 1.2528 0.0361 0.104 Uiso 1 1 calc R
C74 C 0.2677(14) 1.2466(5) 0.0398(7) 0.080(3) Uani 1 1 d .
C75 C 0.1582(12) 1.2002(6) 0.0436(6) 0.077(3) Uani 1 1 d .
H75 H 0.0722 1.2190 0.0441 0.092 Uiso 1 1 calc R
C76 C 0.1829(9) 1.1252(5) 0.0467(5) 0.054(2) Uani 1 1 d .
H76 H 0.1114 1.0934 0.0498 0.065 Uiso 1 1 calc R

loop_
_atom_site_aniso_label
_atom_site_aniso_U_11
_atom_site_aniso_U_22
_atom_site_aniso_U_33
_atom_site_aniso_U_23
_atom_site_aniso_U_13
_atom_site_aniso_U_12
Br1 0.2006(17) 0.0694(7) 0.0890(8) 0.0479(6) 0.0750(10) 0.0476(9)
Br2 0.1458(13) 0.1270(12) 0.0664(7) 0.0523(7) 0.0042(7) 0.0344(10)
Br3 0.0446(4) 0.0647(6) 0.0540(4) -0.0008(4) -0.0110(4) -0.0172(4)
Br4 0.0594(6) 0.0436(5) 0.1132(8) 0.0210(5) -0.0140(5) -0.0180(4)
Br5 0.0572(6) 0.0696(7) 0.1658(13) 0.0327(8) 0.0159(7) 0.0367(6)
Br6 0.0451(5) 0.1564(14) 0.1017(9) 0.0052(8) -0.0263(6) 0.0356(7)
Br7 0.1051(9) 0.0671(7) 0.0550(5) -0.0233(5) -0.0094(5) 0.0126(6)
Br8 0.1129(9) 0.0360(5) 0.0545(5) -0.0082(4) 0.0116(5) 0.0049(5)
F1 0.097(5) 0.136(6) 0.064(3) -0.019(4) -0.047(3) 0.010(4)
F2 0.163(7) 0.031(3) 0.099(4) 0.014(3) 0.001(5) 0.021(3)
F3 0.068(4) 0.179(8) 0.074(4) -0.035(4) -0.035(3) 0.009(4)
F4 0.175(9) 0.035(3) 0.194(9) 0.010(4) 0.011(7) 0.018(4)
N1 0.037(3) 0.034(3) 0.056(4) 0.005(3) -0.011(3) 0.007(3)
N2 0.039(3) 0.020(3) 0.045(3) -0.002(2) -0.011(3) -0.002(2)
N3 0.034(3) 0.028(3) 0.055(4) 0.003(3) -0.012(3) 0.004(3)
N4 0.045(4) 0.026(3) 0.061(4) -0.005(3) -0.008(3) -0.006(3)
C1 0.032(4) 0.030(4) 0.067(5) 0.003(4) -0.007(4) 0.000(3)
C2 0.032(4) 0.030(4) 0.057(4) 0.003(3) -0.005(3) 0.000(3)
C3 0.043(4) 0.029(4) 0.051(4) 0.003(3) 0.010(3) 0.003(3)
C4 0.042(4) 0.030(4) 0.042(4) 0.006(3) 0.006(3) 0.008(3)
C5 0.035(4) 0.028(4) 0.056(4) 0.002(3) 0.005(3) 0.008(3)
C6 0.037(4) 0.035(4) 0.040(4) 0.002(3) -0.003(3) 0.008(3)
C7 0.047(4) 0.022(4) 0.041(4) -0.001(3) 0.000(3) 0.002(3)
C8 0.031(4) 0.027(4) 0.043(4) -0.004(3) -0.006(3) 0.002(3)
C9 0.035(4) 0.030(4) 0.041(4) 0.001(3) -0.007(3) 0.005(3)
C10 0.031(4) 0.025(4) 0.051(4) -0.002(3) -0.006(3) 0.002(3)
C11 0.036(4) 0.026(4) 0.040(4) 0.003(3) -0.007(3) 0.001(3)
C12 0.033(4) 0.039(4) 0.048(4) 0.007(3) -0.007(3) 0.002(3)
C13 0.037(4) 0.028(4) 0.045(4) 0.006(3) -0.003(3) 0.000(3)
C14 0.033(4) 0.029(4) 0.049(4) 0.005(3) -0.002(3) -0.002(3)
C15 0.034(4) 0.037(4) 0.042(4) 0.001(3) -0.008(3) 0.003(3)
C16 0.035(4) 0.032(4) 0.056(4) -0.002(3) -0.009(3) 0.006(3)
C17 0.037(4) 0.030(4) 0.060(5) -0.003(3) 0.002(4) -0.003(3)
C18 0.034(4) 0.029(4) 0.062(5) -0.001(3) -0.001(3) 0.001(3)
C19 0.026(4) 0.046(5) 0.060(5) -0.009(4) 0.000(3) 0.000(3)
C20 0.030(4) 0.032(4) 0.059(4) -0.005(3) -0.008(3) 0.000(3)
C21 0.066(6) 0.029(4) 0.065(5) 0.006(4) 0.016(5) 0.002(4)
C22 0.055(5) 0.042(4) 0.039(4) 0.002(3) -0.001(3) 0.016(4)
C23 0.062(5) 0.038(4) 0.044(4) 0.012(3) 0.012(4) 0.016(4)
C24 0.068(6) 0.034(4) 0.056(5) 0.016(4) 0.025(4) 0.011(4)
C25 0.094(7) 0.044(5) 0.060(6) 0.017(4) 0.025(5) 0.012(5)
C26 0.112(9) 0.077(8) 0.069(7) 0.033(6) 0.051(7) 0.029(7)
C27 0.107(8) 0.057(6) 0.045(5) 0.023(4) 0.022(5) 0.026(6)
C28 0.085(7) 0.054(5) 0.048(4) 0.010(4) 0.016(5) 0.025(5)
C29 0.035(4) 0.035(4) 0.043(4) 0.006(3) -0.009(3) 0.007(3)
C30 0.043(4) 0.030(4) 0.050(4) 0.003(3) -0.012(3) -0.002(3)
C31 0.041(4) 0.029(4) 0.048(4) 0.006(3) -0.006(3) 0.001(3)
C32 0.038(4) 0.035(4) 0.043(4) 0.002(3) -0.002(3) -0.005(3)
C33 0.038(4) 0.043(5) 0.041(4) 0.003(3) -0.007(3) -0.002(3)
C34 0.038(4) 0.060(5) 0.037(4) -0.001(4) -0.005(3) -0.005(4)
C35 0.046(5) 0.029(4) 0.061(5) 0.009(3) -0.003(4) -0.013(3)
C36 0.043(5) 0.039(5) 0.059(5) 0.006(4) -0.005(4) -0.002(4)
C37 0.032(4) 0.033(4) 0.058(4) 0.000(3) -0.003(3) 0.001(3)
C38 0.046(5) 0.043(4) 0.045(4) -0.003(3) -0.008(4) 0.000(4)
C39 0.029(4) 0.042(5) 0.053(5) 0.005(3) 0.002(3) 0.003(3)
C40 0.031(4) 0.037(4) 0.057(4) 0.011(4) 0.009(3) -0.001(3)
C41 0.043(5) 0.039(5) 0.072(5) 0.007(4) 0.003(4) 0.009(4)
C42 0.038(4) 0.045(5) 0.087(6) 0.034(5) 0.008(4) 0.018(4)
C43 0.023(4) 0.071(6) 0.071(6) 0.023(5) -0.004(4) 0.007(4)
C44 0.036(4) 0.081(7) 0.056(5) 0.008(4) -0.002(4) -0.001(4)
C45 0.041(4) 0.045(5) 0.048(4) -0.001(4) 0.001(3) -0.004(3)
C46 0.036(4) 0.027(4) 0.067(5) -0.001(3) -0.013(4) 0.008(3)
C47 0.031(4) 0.033(4) 0.056(4) -0.006(3) 0.003(3) 0.004(3)
C48 0.039(4) 0.041(4) 0.051(4) -0.005(3) 0.012(4) 0.002(3)
C49 0.047(5) 0.043(5) 0.049(4) -0.003(4) 0.002(4) 0.009(4)
C50 0.051(5) 0.046(5) 0.047(4) -0.009(4) 0.001(4) 0.005(4)
C51 0.064(5) 0.025(4) 0.060(5) -0.009(3) 0.014(4) 0.007(4)
C52 0.061(5) 0.039(4) 0.052(4) -0.005(4) 0.004(4) 0.010(4)
C53 0.042(4) 0.024(3) 0.038(4) 0.001(3) -0.009(3) -0.002(3)
C54 0.043(4) 0.064(5) 0.031(3) 0.002(3) 0.001(3) 0.008(4)
C55 0.043(5) 0.102(8) 0.042(4) 0.005(5) -0.003(4) 0.014(5)
C56 0.056(5) 0.077(6) 0.040(4) 0.001(4) -0.019(4) -0.003(5)
C57 0.064(6) 0.063(6) 0.046(4) -0.012(4) 0.001(4) 0.000(5)
C58 0.042(4) 0.051(5) 0.046(4) -0.002(3) 0.001(4) 0.013(4)
C59 0.027(4) 0.035(4) 0.037(3) 0.005(3) -0.014(3) 0.007(3)
C60 0.055(5) 0.040(4) 0.041(4) 0.003(3) 0.001(4) 0.009(4)
C61 0.072(6) 0.048(5) 0.058(5) -0.003(4) 0.005(5) 0.009(4)
C62 0.064(6) 0.035(5) 0.069(6) 0.007(4) -0.009(5) 0.009(4)
C63 0.071(6) 0.048(5) 0.043(4) 0.017(4) 0.004(4) -0.003(4)
C64 0.046(4) 0.037(4) 0.040(4) 0.007(3) -0.004(3) -0.001(3)
C65 0.037(4) 0.023(4) 0.063(5) -0.006(3) -0.009(4) 0.000(3)
C66 0.048(5) 0.043(5) 0.060(5) -0.006(4) 0.003(4) 0.007(4)
C67 0.059(6) 0.066(6) 0.053(5) -0.013(4) 0.004(4) 0.021(5)
C68 0.050(6) 0.082(7) 0.061(6) -0.015(5) -0.006(5) 0.013(5)
C69 0.039(5) 0.078(7) 0.089(7) -0.019(6) -0.017(5) -0.004(5)
C70 0.032(4) 0.057(5) 0.069(5) -0.011(4) -0.003(4) -0.011(4)
C71 0.054(5) 0.028(4) 0.053(5) 0.002(3) 0.000(4) -0.002(4)
C72 0.066(6) 0.046(6) 0.096(7) -0.004(5) 0.019(6) -0.008(5)
C73 0.104(9) 0.037(6) 0.124(10) -0.007(6) 0.033(8) -0.017(6)
C74 0.115(10) 0.019(4) 0.103(8) -0.001(4) 0.008(7) 0.017(5)
C75 0.086(8) 0.056(6) 0.083(7) 0.000(5) -0.006(6) 0.043(6)
C76 0.052(5) 0.045(5) 0.061(5) -0.004(4) -0.009(4) 0.003(4)

loop_
_atom_type_symbol
_atom_type_description
_atom_type_scat_dispersion_real
_atom_type_scat_dispersion_imag
_atom_type_scat_source
C C 0.0033 0.0016 'International Tables Vol C Tables 4.2.6.8 and 6.1.1.4'
H H 0.0000 0.0000 'International Tables Vol C Tables 4.2.6.8 and 6.1.1.4'
N N 0.0061 0.0033 'International Tables Vol C Tables 4.2.6.8 and 6.1.1.4'
F F 0.0171 0.0103 'International Tables Vol C Tables 4.2.6.8 and 6.1.1.4'
Br Br -0.2901 2.4595 'International Tables Vol C Tables 4.2.6.8 and 6.1.1.4'

loop_
_geom_angle_atom_site_label_1
_geom_angle_atom_site_label_2
_geom_angle_atom_site_label_3
_geom_angle
C5 N1 C2 109.5(6)
C10 N2 C7 111.2(6)
C10 N2 H2 124.4
C7 N2 H2 124.4
C15 N3 C12 110.5(6)
C17 N4 C20 111.6(6)
C17 N4 H4 124.2
C20 N4 H4 124.2
C20 C1 C2 125.5(7)
C20 C1 C71 117.9(7)
C2 C1 C71 116.3(7)
N1 C2 C1 125.6(7)
N1 C2 C3 109.3(6)
C1 C2 C3 124.8(7)
C21 C3 C4 119.7(7)
C21 C3 C2 135.4(8)
C4 C3 C2 104.9(6)
C22 C4 C3 120.4(7)
C22 C4 C5 132.7(7)
C3 C4 C5 106.7(6)
N1 C5 C6 123.3(7)
N1 C5 C4 109.1(6)
C6 C5 C4 127.2(7)
C7 C6 C5 126.4(7)
C7 C6 C53 117.7(7)
C5 C6 C53 116.0(6)
N2 C7 C6 123.4(7)
N2 C7 C8 107.7(6)
C6 C7 C8 128.9(7)
C29 C8 C9 120.5(6)
C29 C8 C7 132.8(7)
C9 C8 C7 106.6(6)
C30 C9 C8 121.0(7)
C30 C9 C10 132.5(7)
C8 C9 C10 106.3(6)
N2 C10 C11 125.1(6)
N2 C10 C9 107.9(6)
C11 C10 C9 126.8(6)
C10 C11 C12 125.8(7)
C10 C11 C59 119.0(6)
C12 C11 C59 115.1(6)
N3 C12 C11 124.7(7)
N3 C12 C13 108.2(6)
C11 C12 C13 126.8(7)
C37 C13 C14 122.2(7)
C37 C13 C12 131.8(7)
C14 C13 C12 105.8(6)
C38 C14 C13 119.9(7)
C38 C14 C15 133.2(7)
C13 C14 C15 106.8(6)
N3 C15 C16 124.0(6)
N3 C15 C14 108.3(6)
C16 C15 C14 127.6(7)
C15 C16 C17 126.3(7)
C15 C16 C65 117.3(6)
C17 C16 C65 116.3(7)
N4 C17 C16 123.5(7)
N4 C17 C18 108.7(6)
C16 C17 C18 127.3(7)
C45 C18 C19 120.1(7)
C45 C18 C17 134.9(8)
C19 C18 C17 105.0(7)
C46 C19 C18 119.2(7)
C46 C19 C20 133.8(8)
C18 C19 C20 107.0(6)
N4 C20 C1 126.9(7)
N4 C20 C19 107.4(7)
C1 C20 C19 125.4(7)
C3 C21 C24 120.5(8)
C3 C21 H21 119.7
C24 C21 H21 119.7
C4 C22 C23 119.4(8)
C4 C22 H22 120.3
C23 C22 H22 120.3
C22 C23 C24 118.9(7)
C22 C23 C28 121.1(8)
C24 C23 C28 120.1(7)
C21 C24 C23 121.1(7)
C21 C24 C25 123.5(8)
C23 C24 C25 115.5(8)
C26 C25 C24 122.4(10)
C26 C25 H25 118.8
C24 C25 H25 118.8
C25 C26 C27 119.7(9)
C25 C26 Br1 118.0(10)
C27 C26 Br1 122.2(8)
C28 C27 C26 120.8(10)
C28 C27 Br2 119.4(9)
C26 C27 Br2 119.8(7)
C27 C28 C23 121.5(10)
C27 C28 H28 119.3
C23 C28 H28 119.3
C8 C29 C32 119.5(7)
C8 C29 H29 120.2
C32 C29 H29 120.2
C9 C30 C31 119.4(7)
C9 C30 H30 120.3
C31 C30 H30 120.3
C36 C31 C30 121.4(7)
C36 C31 C32 119.2(7)
C30 C31 C32 119.4(7)
C29 C32 C31 120.3(7)
C29 C32 C33 122.0(7)
C31 C32 C33 117.7(7)
C34 C33 C32 121.3(7)
C34 C33 H33 119.4
C32 C33 H33 119.4
C33 C34 C35 119.7(7)
C33 C34 Br3 118.5(6)
C35 C34 Br3 121.8(6)
C36 C35 C34 119.8(7)
C36 C35 Br4 120.4(6)
C34 C35 Br4 119.8(6)
C35 C36 C31 122.3(8)
C35 C36 H36 118.8
C31 C36 H36 118.8
C13 C37 C40 118.8(7)
C13 C37 H37 120.6
C40 C37 H37 120.6
C14 C38 C39 118.9(7)
C14 C38 H38 120.6
C39 C38 H38 120.6
C38 C39 C40 120.4(7)
C38 C39 C44 120.7(8)
C40 C39 C44 118.9(7)
C41 C40 C37 120.7(8)
C41 C40 C39 119.6(7)
C37 C40 C39 119.8(7)
C42 C41 C40 119.6(9)
C42 C41 H41 120.2
C40 C41 H41 120.2
C43 C42 C41 121.8(8)
C43 C42 Br5 121.2(7)
C41 C42 Br5 117.0(8)
C42 C43 C44 121.0(8)
C42 C43 Br6 121.5(7)
C44 C43 Br6 117.5(8)
C43 C44 C39 119.2(9)
C43 C44 H44 120.4
C39 C44 H44 120.4
C18 C45 C48 121.3(8)
C18 C45 H45 119.3
C48 C45 H45 119.3
C19 C46 C47 120.7(7)
C19 C46 H46 119.6
C47 C46 H46 119.6
C52 C47 C46 120.4(7)
C52 C47 C48 120.3(7)
C46 C47 C48 119.3(7)
C45 C48 C49 122.9(8)
C45 C48 C47 119.1(7)
C49 C48 C47 117.6(7)
C50 C49 C48 121.0(8)
C50 C49 H49 119.5
C48 C49 H49 119.5
C49 C50 C51 120.5(8)
C49 C50 Br7 118.9(6)
C51 C50 Br7 120.6(6)
C52 C51 C50 121.2(7)
C52 C51 Br8 117.0(6)
C50 C51 Br8 121.7(6)
C51 C52 C47 119.0(8)
C51 C52 H52 120.5
C47 C52 H52 120.5
C54 C53 C58 117.8(7)
C54 C53 C6 121.9(6)
C58 C53 C6 120.3(7)
C55 C54 C53 120.9(7)
C55 C54 H54 119.5
C53 C54 H54 119.5
C56 C55 C54 118.9(8)
C56 C55 H55 120.6
C54 C55 H55 120.6
C55 C56 C57 124.0(8)
C55 C56 F1 118.8(9)
C57 C56 F1 117.1(8)
C56 C57 C58 117.1(8)
C56 C57 H57 121.4
C58 C57 H57 121.4
C57 C58 C53 121.2(7)
C57 C58 H58 119.4
C53 C58 H58 119.4
C64 C59 C60 118.0(7)
C64 C59 C11 119.9(7)
C60 C59 C11 122.1(6)
C61 C60 C59 121.9(7)
C61 C60 H60 119.0
C59 C60 H60 119.0
C60 C61 C62 117.9(8)
C60 C61 H61 121.0
C62 C61 H61 121.0
F2 C62 C63 120.2(8)
F2 C62 C61 118.6(8)
C63 C62 C61 121.2(8)
C62 C63 C64 120.0(7)
C62 C63 H63 120.0
C64 C63 H63 120.0
C63 C64 C59 120.8(7)
C63 C64 H64 119.6
C59 C64 H64 119.6
C66 C65 C70 119.0(8)
C66 C65 C16 119.0(7)
C70 C65 C16 122.0(8)
C67 C66 C65 120.3(9)
C67 C66 H66 119.9
C65 C66 H66 119.9
C68 C67 C66 120.0(9)
C68 C67 H67 120.0
C66 C67 H67 120.0
C67 C68 C69 122.6(9)
C67 C68 F3 118.4(10)
C69 C68 F3 119.0(10)
C68 C69 C70 120.4(9)
C68 C69 H69 119.8
C70 C69 H69 119.8
C65 C70 C69 117.6(9)
C65 C70 H70 121.2
C69 C70 H70 121.2
C76 C71 C72 117.5(8)
C76 C71 C1 122.0(7)
C72 C71 C1 120.3(8)
C73 C72 C71 119.8(10)
C73 C72 H72 120.1
C71 C72 H72 120.1
C74 C73 C72 120.4(10)
C74 C73 H73 119.8
C72 C73 H73 119.8
F4 C74 C73 121.3(12)
F4 C74 C75 116.6(11)
C73 C74 C75 122.0(8)
C76 C75 C74 117.1(9)
C76 C75 H75 121.4
C74 C75 H75 121.4
C71 C76 C75 123.2(9)
C71 C76 H76 118.4
C75 C76 H76 118.4

loop_
_geom_bond_atom_site_label_1
_geom_bond_atom_site_label_2
_geom_bond_distance
Br1 C26 1.876(10)
Br2 C27 1.877(10)
Br3 C34 1.880(8)
Br4 C35 1.881(7)
Br5 C42 1.897(8)
Br6 C43 1.871(8)
Br7 C50 1.893(8)
Br8 C51 1.908(7)
F1 C56 1.384(10)
F2 C62 1.336(10)
F3 C68 1.359(11)
F4 C74 1.321(11)
N1 C5 1.355(10)
N1 C2 1.365(9)
N2 C10 1.361(9)
N2 C7 1.362(10)
N2 H2 0.8600
N3 C15 1.358(10)
N3 C12 1.367(10)
N4 C17 1.364(11)
N4 C20 1.369(10)
N4 H4 0.8600
C1 C20 1.390(11)
C1 C2 1.438(11)
C1 C71 1.460(11)
C2 C3 1.456(11)
C3 C21 1.367(11)
C3 C4 1.430(11)
C4 C22 1.387(11)
C4 C5 1.446(10)
C5 C6 1.416(11)
C6 C7 1.396(10)
C6 C53 1.490(10)
C7 C8 1.446(10)
C8 C29 1.377(10)
C8 C9 1.426(10)
C9 C30 1.372(10)
C9 C10 1.447(10)
C10 C11 1.390(10)
C11 C12 1.408(10)
C11 C59 1.498(10)
C12 C13 1.467(11)
C13 C37 1.369(11)
C13 C14 1.415(11)
C14 C38 1.385(11)
C14 C15 1.458(10)
C15 C16 1.383(11)
C16 C17 1.402(11)
C16 C65 1.503(11)
C17 C18 1.462(10)
C18 C45 1.359(11)
C18 C19 1.454(11)
C19 C46 1.371(11)
C19 C20 1.460(11)
C21 C24 1.379(13)
C21 H21 0.9300
C22 C23 1.412(11)
C22 H22 0.9300
C23 C24 1.416(13)
C23 C28 1.425(13)
C24 C25 1.477(11)
C25 C26 1.336(16)
C25 H25 0.9300
C26 C27 1.421(17)
C27 C28 1.335(12)
C28 H28 0.9300
C29 C32 1.408(10)
C29 H29 0.9300
C30 C31 1.422(11)
C30 H30 0.9300
C31 C36 1.406(11)
C31 C32 1.422(11)
C32 C33 1.426(11)
C33 C34 1.358(11)
C33 H33 0.9300
C34 C35 1.437(11)
C35 C36 1.327(12)
C36 H36 0.9300
C37 C40 1.410(11)
C37 H37 0.9300
C38 C39 1.417(11)
C38 H38 0.9300
C39 C40 1.419(11)
C39 C44 1.439(12)
C40 C41 1.407(11)
C41 C42 1.380(13)
C41 H41 0.9300
C42 C43 1.368(14)
C43 C44 1.382(13)
C44 H44 0.9300
C45 C48 1.404(11)
C45 H45 0.9300
C46 C47 1.418(11)
C46 H46 0.9300
C47 C52 1.401(11)
C47 C48 1.426(11)
C48 C49 1.412(11)
C49 C50 1.342(12)
C49 H49 0.9300
C50 C51 1.396(12)
C51 C52 1.365(12)
C52 H52 0.9300
C53 C54 1.395(11)
C53 C58 1.404(10)
C54 C55 1.375(12)
C54 H54 0.9300
C55 C56 1.347(13)
C55 H55 0.9300
C56 C57 1.367(14)
C57 C58 1.391(12)
C57 H57 0.9300
C58 H58 0.9300
C59 C64 1.380(10)
C59 C60 1.397(10)
C60 C61 1.355(12)
C60 H60 0.9300
C61 C62 1.401(13)
C61 H61 0.9300
C62 C63 1.353(13)
C63 C64 1.365(12)
C63 H63 0.9300
C64 H64 0.9300
C65 C66 1.392(12)
C65 C70 1.401(11)
C66 C67 1.368(13)
C66 H66 0.9300
C67 C68 1.329(14)
C67 H67 0.9300
C68 C69 1.333(15)
C69 C70 1.408(14)
C69 H69 0.9300
C70 H70 0.9300
C71 C76 1.368(12)
C71 C72 1.415(12)
C72 C73 1.388(14)
C72 H72 0.9300
C73 C74 1.337(17)
C73 H73 0.9300
C74 C75 1.396(17)
C75 C76 1.383(13)
C75 H75 0.9300
C76 H76 0.9300

loop_
_geom_hbond_atom_site_label_D
_geom_hbond_atom_site_label_H
_geom_hbond_atom_site_label_A
_geom_hbond_distance_DH
_geom_hbond_distance_HA
_geom_hbond_distance_DA
_geom_hbond_angle_DHA
N4 H4 N3 0.86 2.36 2.900(8) 121.5
N4 H4 N1 0.86 2.47 2.997(9) 120.1
N2 H2 N3 0.86 2.52 3.006(8) 116.3
N2 H2 N1 0.86 2.37 2.905(8) 120.3

loop_
_geom_torsion_atom_site_label_1
_geom_torsion_atom_site_label_2
_geom_torsion_atom_site_label_3
_geom_torsion_atom_site_label_4
_geom_torsion
C5 N1 C2 C1 166.7(7)
C5 N1 C2 C3 -7.8(8)
C20 C1 C2 N1 9.5(12)
C71 C1 C2 N1 -164.5(7)
C20 C1 C2 C3 -176.8(8)
C71 C1 C2 C3 9.2(11)
N1 C2 C3 C21 -174.4(8)
C1 C2 C3 C21 11.0(14)
N1 C2 C3 C4 6.5(8)
C1 C2 C3 C4 -168.0(7)
C21 C3 C4 C22 2.1(11)
C2 C3 C4 C22 -178.7(7)
C21 C3 C4 C5 177.8(7)
C2 C3 C4 C5 -2.9(8)
C2 N1 C5 C6 -167.1(7)
C2 N1 C5 C4 5.8(8)
C22 C4 C5 N1 173.4(8)
C3 C4 C5 N1 -1.6(8)
C22 C4 C5 C6 -14.0(13)
C3 C4 C5 C6 171.0(7)
N1 C5 C6 C7 -14.3(11)
C4 C5 C6 C7 174.1(7)
N1 C5 C6 C53 164.4(7)
C4 C5 C6 C53 -7.1(11)
C10 N2 C7 C6 -172.7(7)
C10 N2 C7 C8 5.3(8)
C5 C6 C7 N2 -14.4(12)
C53 C6 C7 N2 166.9(7)
C5 C6 C7 C8 168.2(7)
C53 C6 C7 C8 -10.6(11)
N2 C7 C8 C29 172.7(8)
C6 C7 C8 C29 -9.6(13)
N2 C7 C8 C9 -3.9(8)
C6 C7 C8 C9 173.9(7)
C29 C8 C9 C30 -0.8(11)
C7 C8 C9 C30 176.3(7)
C29 C8 C9 C10 -175.9(6)
C7 C8 C9 C10 1.2(8)
C7 N2 C10 C11 171.6(7)
C7 N2 C10 C9 -4.5(8)
C30 C9 C10 N2 -172.4(8)
C8 C9 C10 N2 1.9(8)
C30 C9 C10 C11 11.6(13)
C8 C9 C10 C11 -174.1(7)
N2 C10 C11 C12 20.1(12)
C9 C10 C11 C12 -164.5(7)
N2 C10 C11 C59 -162.5(7)
C9 C10 C11 C59 12.8(11)
C15 N3 C12 C11 167.9(7)
C15 N3 C12 C13 -6.2(8)
C10 C11 C12 N3 17.4(12)
C59 C11 C12 N3 -160.1(7)
C10 C11 C12 C13 -169.6(7)
C59 C11 C12 C13 12.9(11)
N3 C12 C13 C37 -169.0(8)
C11 C12 C13 C37 17.1(14)
N3 C12 C13 C14 5.5(8)
C11 C12 C13 C14 -168.4(7)
C37 C13 C14 C38 -4.1(11)
C12 C13 C14 C38 -179.3(7)
C37 C13 C14 C15 172.3(7)
C12 C13 C14 C15 -2.8(8)
C12 N3 C15 C16 -172.3(7)
C12 N3 C15 C14 4.4(8)
C38 C14 C15 N3 175.0(8)
C13 C14 C15 N3 -0.8(8)
C38 C14 C15 C16 -8.4(14)
C13 C14 C15 C16 175.8(8)
N3 C15 C16 C17 -17.4(13)
C14 C15 C16 C17 166.5(7)
N3 C15 C16 C65 160.3(7)
C14 C15 C16 C65 -15.8(12)
C20 N4 C17 C16 -167.0(7)
C20 N4 C17 C18 5.9(9)
C15 C16 C17 N4 -11.0(13)
C65 C16 C17 N4 171.3(7)
C15 C16 C17 C18 177.5(8)
C65 C16 C17 C18 -0.2(12)
N4 C17 C18 C45 175.8(8)
C16 C17 C18 C45 -11.7(14)
N4 C17 C18 C19 -4.3(8)
C16 C17 C18 C19 168.2(8)
C45 C18 C19 C46 -0.3(11)
C17 C18 C19 C46 179.8(7)
C45 C18 C19 C20 -178.7(7)
C17 C18 C19 C20 1.4(8)
C17 N4 C20 C1 168.7(7)
C17 N4 C20 C19 -4.9(9)
C2 C1 C20 N4 14.2(13)
C71 C1 C20 N4 -171.8(7)
C2 C1 C20 C19 -173.2(7)
C71 C1 C20 C19 0.7(12)
C46 C19 C20 N4 -176.2(8)
C18 C19 C20 N4 2.0(8)
C46 C19 C20 C1 10.1(14)
C18 C19 C20 C1 -171.8(7)
C4 C3 C21 C24 -0.2(12)
C2 C3 C21 C24 -179.1(8)
C3 C4 C22 C23 -3.4(11)
C5 C4 C22 C23 -177.8(8)
C4 C22 C23 C24 2.7(11)
C4 C22 C23 C28 -176.1(8)
C3 C21 C24 C23 -0.4(13)
C3 C21 C24 C25 177.6(8)
C22 C23 C24 C21 -0.8(12)
C28 C23 C24 C21 178.0(8)
C22 C23 C24 C25 -179.0(8)
C28 C23 C24 C25 -0.2(12)
C21 C24 C25 C26 -177.7(9)
C23 C24 C25 C26 0.5(13)
C24 C25 C26 C27 0.9(15)
C24 C25 C26 Br1 177.8(7)
C25 C26 C27 C28 -2.7(16)
Br1 C26 C27 C28 -179.5(8)
C25 C26 C27 Br2 -179.9(8)
Br1 C26 C27 Br2 3.4(12)
C26 C27 C28 C23 3.1(15)
Br2 C27 C28 C23 -179.8(7)
C22 C23 C28 C27 177.2(8)
C24 C23 C28 C27 -1.6(13)
C9 C8 C29 C32 0.6(10)
C7 C8 C29 C32 -175.6(7)
C8 C9 C30 C31 1.0(11)
C10 C9 C30 C31 174.6(7)
C9 C30 C31 C36 179.7(7)
C9 C30 C31 C32 -1.0(11)
C8 C29 C32 C31 -0.7(11)
C8 C29 C32 C33 -179.6(7)
C36 C31 C32 C29 -179.9(7)
C30 C31 C32 C29 0.9(11)
C36 C31 C32 C33 -0.9(11)
C30 C31 C32 C33 179.8(7)
C29 C32 C33 C34 -179.7(7)
C31 C32 C33 C34 1.4(11)
C32 C33 C34 C35 -1.5(11)
C32 C33 C34 Br3 179.7(6)
C33 C34 C35 C36 1.0(12)
Br3 C34 C35 C36 179.9(6)
C33 C34 C35 Br4 -178.4(6)
Br3 C34 C35 Br4 0.4(9)
C34 C35 C36 C31 -0.6(13)
Br4 C35 C36 C31 178.9(6)
C30 C31 C36 C35 179.8(8)
C32 C31 C36 C35 0.5(12)
C14 C13 C37 C40 3.9(11)
C12 C13 C37 C40 177.6(8)
C13 C14 C38 C39 1.1(11)
C15 C14 C38 C39 -174.2(8)
C14 C38 C39 C40 1.8(11)
C14 C38 C39 C44 178.9(7)
C13 C37 C40 C41 179.9(7)
C13 C37 C40 C39 -0.8(11)
C38 C39 C40 C41 177.3(7)
C44 C39 C40 C41 0.2(11)
C38 C39 C40 C37 -2.1(11)
C44 C39 C40 C37 -179.2(7)
C37 C40 C41 C42 179.9(7)
C39 C40 C41 C42 0.5(11)
C40 C41 C42 C43 -1.5(13)
C40 C41 C42 Br5 177.8(6)
C41 C42 C43 C44 1.7(13)
Br5 C42 C43 C44 -177.5(6)
C41 C42 C43 Br6 -176.1(6)
Br5 C42 C43 Br6 4.7(10)
C42 C43 C44 C39 -1.0(13)
Br6 C43 C44 C39 176.9(6)
C38 C39 C44 C43 -177.0(8)
C40 C39 C44 C43 0.1(11)
C19 C18 C45 C48 -4.2(11)
C17 C18 C45 C48 175.6(8)
C18 C19 C46 C47 4.7(11)
C20 C19 C46 C47 -177.4(8)
C19 C46 C47 C52 172.6(7)
C19 C46 C47 C48 -4.7(11)
C18 C45 C48 C49 -168.9(7)
C18 C45 C48 C47 4.2(11)
C52 C47 C48 C45 -177.1(7)
C46 C47 C48 C45 0.2(10)
C52 C47 C48 C49 -3.6(10)
C46 C47 C48 C49 173.7(7)
C45 C48 C49 C50 172.3(8)
C47 C48 C49 C50 -0.9(11)
C48 C49 C50 C51 6.1(12)
C48 C49 C50 Br7 -173.5(6)
C49 C50 C51 C52 -6.9(13)
Br7 C50 C51 C52 172.6(7)
C49 C50 C51 Br8 176.7(6)
Br7 C50 C51 Br8 -3.8(10)
C50 C51 C52 C47 2.4(13)
Br8 C51 C52 C47 178.9(6)
C46 C47 C52 C51 -174.4(8)
C48 C47 C52 C51 2.8(12)
C7 C6 C53 C54 110.2(8)
C5 C6 C53 C54 -68.7(9)
C7 C6 C53 C58 -71.4(9)
C5 C6 C53 C58 109.7(8)
C58 C53 C54 C55 -1.9(12)
C6 C53 C54 C55 176.5(8)
C53 C54 C55 C56 1.4(14)
C54 C55 C56 C57 -0.1(16)
C54 C55 C56 F1 -176.9(9)
C55 C56 C57 C58 -0.5(15)
F1 C56 C57 C58 176.4(8)
C56 C57 C58 C53 -0.1(13)
C54 C53 C58 C57 1.3(12)
C6 C53 C58 C57 -177.2(7)
C10 C11 C59 C64 -112.6(8)
C12 C11 C59 C64 65.1(9)
C10 C11 C59 C60 69.1(10)
C12 C11 C59 C60 -113.3(8)
C64 C59 C60 C61 -1.7(12)
C11 C59 C60 C61 176.7(8)
C59 C60 C61 C62 0.0(14)
C60 C61 C62 F2 -178.2(9)
C60 C61 C62 C63 0.3(15)
F2 C62 C63 C64 179.6(9)
C61 C62 C63 C64 1.2(15)
C62 C63 C64 C59 -3.0(13)
C60 C59 C64 C63 3.2(12)
C11 C59 C64 C63 -175.2(7)
C15 C16 C65 C66 -71.6(10)
C17 C16 C65 C66 106.3(8)
C15 C16 C65 C70 108.3(9)
C17 C16 C65 C70 -73.7(10)
C70 C65 C66 C67 3.5(12)
C16 C65 C66 C67 -176.5(7)
C65 C66 C67 C68 -0.8(13)
C66 C67 C68 C69 -1.0(15)
C66 C67 C68 F3 179.4(8)
C67 C68 C69 C70 0.0(16)
F3 C68 C69 C70 179.7(9)
C66 C65 C70 C69 -4.3(12)
C16 C65 C70 C69 175.7(8)
C68 C69 C70 C65 2.7(14)
C20 C1 C71 C76 -98.7(10)
C2 C1 C71 C76 75.8(10)
C20 C1 C71 C72 76.0(11)
C2 C1 C71 C72 -109.5(9)
C76 C71 C72 C73 0.5(15)
C1 C71 C72 C73 -174.4(10)
C71 C72 C73 C74 -0.7(19)
C72 C73 C74 F4 176.6(11)
C72 C73 C74 C75 0(2)
F4 C74 C75 C76 -176.0(10)
C73 C74 C75 C76 0.5(18)
C72 C71 C76 C75 0.2(13)
C1 C71 C76 C75 175.0(9)
C74 C75 C76 C71 -0.7(15)
